data_8100288
loop_
_publ_author_name
'Mahalakshmi, H.'
'Jain, V. K.'
'Tiekink, E. R. T.'

_publ_section_title
;
Crystal structure of tris(perfluorophenyl)stibine, C~18~F~15~Sb
;
_journal_issue 1
_journal_name_full 'Zeitschrift f\"ur Kristallographie - New Crystal Structures'
_journal_page_first 71
_journal_page_last 72
_journal_volume 218
_journal_year 2003
_chemical_formula_moiety 'C18 F15 Sb '
_chemical_formula_structural ' C18 F15 Sb '
_chemical_formula_sum 'C18 F15 Sb'
_chemical_formula_weight 622.92
_space_group_IT_number 14
_symmetry_cell_setting monoclinic
_symmetry_space_group_name_Hall '-P 2yn'
_symmetry_space_group_name_H-M 'P 1 21/n 1'
_cell_angle_alpha 90
_cell_angle_beta 93.00(1)
_cell_angle_gamma 90
_cell_formula_units_Z 4
_cell_length_a 5.9402(8)
_cell_length_b 20.390(6)
_cell_length_c 15.024(3)
_cell_measurement_temperature 173
_cell_volume 1817.2(6)
_diffrn_ambient_temperature 173
_diffrn_orient_matrix_UB_11 0.12799
_diffrn_orient_matrix_UB_12 -0.03052
_diffrn_orient_matrix_UB_13 -0.00983
_diffrn_orient_matrix_UB_21 0.01954
_diffrn_orient_matrix_UB_22 0.02032
_diffrn_orient_matrix_UB_23 -0.05972
_diffrn_orient_matrix_UB_31 0.10795
_diffrn_orient_matrix_UB_32 0.03257
_diffrn_orient_matrix_UB_33 0.02791
_exptl_crystal_density_diffrn 2.277
_cod_original_sg_symbol_H-M 'P 21/n'
_cod_original_formula_sum 'C18 F15 Sb1 '
_cod_database_code 8100288

loop_
_symmetry_equiv_pos_as_xyz
'  +x,  +y,  +z'
1/2-x,1/2+y,1/2-z
'  -x,  -y,  -z'
1/2+x,1/2-y,1/2+z

loop_
_atom_site_label
_atom_site_type_symbol
_atom_site_fract_x
_atom_site_fract_y
_atom_site_fract_z
_atom_site_U_iso_or_equiv
_atom_site_adp_type
_atom_site_occupancy
_atom_site_symmetry_multiplicity
_atom_site_calc_flag
_atom_site_refinement_flags
_atom_site_disorder_assembly
_atom_site_disorder_group
Sb Sb 0.10201(4) 0.057787(13) 0.204667(17) 0.02150(7) Uani 1 4 d . . .
F2 F -0.3771(4) -0.01464(11) 0.26741(15) 0.0272(5) Uani 1 4 d . . .
F3 F -0.4978(4) -0.14130(12) 0.27203(17) 0.0356(6) Uani 1 4 d . . .
F4 F -0.2338(5) -0.23438(12) 0.20190(18) 0.0435(7) Uani 1 4 d . . .
F5 F 0.1559(5) -0.20010(12) 0.12696(19) 0.0448(7) Uani 1 4 d . . .
F6 F 0.2807(4) -0.07342(11) 0.12378(16) 0.0324(6) Uani 1 4 d . . .
F8 F -0.3705(4) 0.12758(12) 0.29488(15) 0.0304(5) Uani 1 4 d . . .
F9 F -0.4507(4) 0.15505(12) 0.46334(17) 0.0397(6) Uani 1 4 d . . .
F10 F -0.1510(5) 0.12079(14) 0.59785(16) 0.0463(7) Uani 1 4 d . . .
F11 F 0.2388(4) 0.05942(14) 0.56050(15) 0.0419(6) Uani 1 4 d . . .
F12 F 0.3256(4) 0.03187(12) 0.39062(16) 0.0335(6) Uani 1 4 d . . .
F14 F 0.0547(4) 0.20524(12) 0.17097(18) 0.0398(6) Uani 1 4 d . . .
F15 F -0.2481(5) 0.28602(12) 0.08595(19) 0.0459(7) Uani 1 4 d . . .
F16 F -0.6216(4) 0.23464(13) 0.00016(18) 0.0451(7) Uani 1 4 d . . .
F17 F -0.6892(4) 0.10340(12) -0.00159(17) 0.0385(6) Uani 1 4 d . . .
F18 F -0.3896(4) 0.02330(11) 0.08075(16) 0.0339(6) Uani 1 4 d . . .
C1 C -0.0411(6) -0.03995(18) 0.1979(2) 0.0216(8) Uani 1 4 d . . .
C2 C -0.2380(6) -0.0597(2) 0.2341(2) 0.0216(7) Uani 1 4 d . . .
C3 C -0.3057(6) -0.1240(2) 0.2365(3) 0.0249(8) Uani 1 4 d . . .
C4 C -0.1709(7) -0.17121(19) 0.2005(3) 0.0288(9) Uani 1 4 d . . .
C5 C 0.0268(7) -0.1539(2) 0.1627(3) 0.0283(9) Uani 1 4 d . . .
C6 C 0.0877(6) -0.0888(2) 0.1621(3) 0.0259(9) Uani 1 4 d . . .
C7 C -0.0155(6) 0.08018(18) 0.3360(2) 0.0223(8) Uani 1 4 d . . .
C8 C -0.2127(6) 0.11071(18) 0.3579(3) 0.0246(8) Uani 1 4 d . . .
C9 C -0.2592(6) 0.1248(2) 0.4449(3) 0.0272(9) Uani 1 4 d . . .
C10 C -0.1058(7) 0.1074(2) 0.5132(3) 0.0297(9) Uani 1 4 d . . .
C11 C 0.0887(7) 0.0770(2) 0.4942(3) 0.0286(9) Uani 1 4 d . . .
C12 C 0.1312(6) 0.0632(2) 0.4068(3) 0.0262(8) Uani 1 4 d . . .
C13 C -0.1588(6) 0.11189(19) 0.1299(2) 0.0226(8) Uani 1 4 d . . .
C14 C -0.1292(6) 0.1792(2) 0.1274(3) 0.0266(9) Uani 1 4 d . . .
C15 C -0.2808(7) 0.2212(2) 0.0854(3) 0.0299(9) Uani 1 4 d . . .
C16 C -0.4691(7) 0.1952(2) 0.0426(3) 0.0305(9) Uani 1 4 d . . .
C17 C -0.5043(7) 0.1286(2) 0.0410(3) 0.0272(9) Uani 1 4 d . . .
C18 C -0.3474(7) 0.08802(19) 0.0841(3) 0.0234(8) Uani 1 4 d . . .

loop_
_atom_site_aniso_label
_atom_site_aniso_U_11
_atom_site_aniso_U_22
_atom_site_aniso_U_33
_atom_site_aniso_U_23
_atom_site_aniso_U_13
_atom_site_aniso_U_12
Sb 0.02104(11) 0.02214(12) 0.02132(12) -0.00142(13) 0.00111(8) 0.00138(13)
F2 0.0234(11) 0.0269(13) 0.0314(12) -0.0040(10) 0.0015(9) 0.0068(10)
F3 0.0298(13) 0.0339(14) 0.0437(15) 0.0072(12) 0.0078(11) -0.0017(11)
F4 0.0565(17) 0.0212(13) 0.0535(17) -0.0003(12) 0.0106(14) -0.0038(12)
F5 0.0557(17) 0.0261(14) 0.0541(17) -0.0079(12) 0.0178(14) 0.0111(12)
F6 0.0282(12) 0.0335(15) 0.0365(13) -0.0040(11) 0.0116(10) 0.0038(10)
F8 0.0265(12) 0.0338(14) 0.0308(13) -0.0026(11) 0.0009(10) 0.0092(10)
F9 0.0328(14) 0.0393(16) 0.0480(16) -0.0162(13) 0.0110(12) 0.0028(11)
F10 0.0555(17) 0.0569(19) 0.0276(14) -0.0125(13) 0.0121(12) -0.0064(14)
F11 0.0459(15) 0.0541(17) 0.0246(12) 0.0056(13) -0.0097(11) 0.0014(14)
F12 0.0279(12) 0.0385(14) 0.0336(13) -0.0012(11) -0.0027(10) 0.0080(11)
F14 0.0385(15) 0.0282(14) 0.0522(17) 0.0000(12) -0.0035(12) -0.0082(11)
F15 0.0597(18) 0.0188(13) 0.0585(18) 0.0077(12) -0.0033(14) -0.0007(12)
F16 0.0535(17) 0.0335(15) 0.0468(16) 0.0106(13) -0.0117(13) 0.0142(13)
F17 0.0382(14) 0.0379(15) 0.0375(14) 0.0023(12) -0.0151(11) 0.0024(12)
F18 0.0395(14) 0.0187(13) 0.0417(15) -0.0009(11) -0.0150(11) -0.0025(10)
C1 0.0264(19) 0.020(2) 0.0187(18) 0.0004(14) 0.0001(15) 0.0035(14)
C2 0.0230(17) 0.0208(18) 0.0206(17) -0.0029(17) -0.0013(14) 0.0069(17)
C3 0.026(2) 0.025(2) 0.024(2) 0.0043(17) 0.0010(16) -0.0025(16)
C4 0.040(2) 0.016(2) 0.030(2) 0.0043(17) -0.0007(18) 0.0003(17)
C5 0.036(2) 0.024(2) 0.024(2) -0.0012(16) 0.0011(18) 0.0102(18)
C6 0.025(2) 0.032(2) 0.022(2) 0.0002(17) 0.0014(15) 0.0015(17)
C7 0.0267(19) 0.0176(18) 0.0227(19) -0.0016(15) 0.0029(16) 0.0013(15)
C8 0.027(2) 0.018(2) 0.029(2) -0.0016(16) -0.0021(16) -0.0017(16)
C9 0.025(2) 0.023(2) 0.035(2) -0.0101(18) 0.0096(17) -0.0017(16)
C10 0.037(2) 0.029(2) 0.024(2) -0.0078(17) 0.0087(18) -0.0082(18)
C11 0.034(2) 0.028(2) 0.022(2) 0.0009(16) -0.0043(17) -0.0066(17)
C12 0.0225(18) 0.023(2) 0.033(2) -0.0023(18) 0.0007(15) 0.0010(17)
C13 0.0253(19) 0.025(2) 0.0177(18) -0.0006(15) 0.0013(15) 0.0014(16)
C14 0.028(2) 0.025(2) 0.027(2) 0.0004(17) 0.0049(17) -0.0043(17)
C15 0.040(2) 0.019(2) 0.032(2) 0.0026(17) 0.0062(18) 0.0026(18)
C16 0.038(2) 0.025(2) 0.028(2) 0.0079(18) 0.0013(18) 0.0103(18)
C17 0.028(2) 0.030(2) 0.023(2) 0.0012(17) -0.0037(16) 0.0045(17)
C18 0.032(2) 0.0176(19) 0.0206(19) -0.0018(16) 0.0050(16) 0.0020(16)

loop_
_geom_bond_atom_site_label_1
_geom_bond_atom_site_label_2
_geom_bond_distance
_geom_bond_site_symmetry_2
_geom_bond_publ_flag
Sb C13 2.167(4) . ?
Sb C1 2.167(4) . ?
Sb C7 2.176(4) . ?
F2 C2 1.349(4) . ?
F3 C3 1.332(4) . ?
F4 C4 1.342(5) . ?
F5 C5 1.344(4) . ?
F6 C6 1.346(4) . ?
F8 C8 1.343(4) . ?
F9 C9 1.336(4) . ?
F10 C10 1.341(4) . ?
F11 C11 1.350(4) . ?
F12 C12 1.353(4) . ?
F14 C14 1.352(4) . ?
F15 C15 1.336(5) . ?
F16 C16 1.347(4) . ?
F17 C17 1.344(4) . ?
F18 C18 1.344(4) . ?
C1 C2 1.375(5) . ?
C1 C6 1.382(5) . ?
C2 C3 1.372(6) . ?
C3 C4 1.381(6) . ?
C4 C5 1.377(6) . ?
C5 C6 1.377(6) . ?
C7 C8 1.381(5) . ?
C7 C12 1.383(5) . ?
C8 C9 1.380(5) . ?
C9 C10 1.383(6) . ?
C10 C11 1.355(6) . ?
C11 C12 1.380(5) . ?
C13 C18 1.373(5) . ?
C13 C14 1.385(5) . ?
C14 C15 1.372(6) . ?
C15 C16 1.367(6) . ?
C16 C17 1.374(6) . ?
C17 C18 1.381(5) . ?

loop_
_cod_related_entry_id
_cod_related_entry_database
_cod_related_entry_code
1 ChemSpider 516971
